data_7151676
loop_
_publ_author_name
'Wang, De-Wei'
'Syu, Siang-en'
'Hung, Yi-Ting'
'Chen, Pei-yi'
'Lee, Chia-Jui'
'Chen, Ko-Wei'
'Chen, Yu-Jhang'
'Lin, Wenwei'

_publ_section_title
;
 Organocatalytic tandem three-component reaction of aldehyde, alkyl
 vinyl ketone, and amide: one-pot syntheses of highly functional
 alkenes.
;
_journal_issue 2
_journal_name_full 'Organic &amp; biomolecular chemistry'
_journal_page_first 363
_journal_page_last 366
_journal_paper_doi 10.1039/C0OB00644K
_journal_volume 9
_journal_year 2011
_chemical_formula_moiety 'C20 H14 F3 N1 O3'
_chemical_formula_sum 'C20 H14 F3 N O3'
_chemical_formula_weight 373.32
_chemical_name_systematic
;
?
;
_space_group_IT_number 14
_symmetry_cell_setting monoclinic
_symmetry_space_group_name_Hall '-P 2yn'
_symmetry_space_group_name_H-M 'P 1 21/n 1'
_atom_sites_solution_hydrogens geom
_atom_sites_solution_primary direct
_atom_sites_solution_secondary difmap
_audit_creation_method SHELXL-97
_cell_angle_alpha 90.00
_cell_angle_beta 94.858(2)
_cell_angle_gamma 90.00
_cell_formula_units_Z 4
_cell_length_a 8.7790(2)
_cell_length_b 15.4270(4)
_cell_length_c 12.6700(4)
_cell_measurement_reflns_used 6851
_cell_measurement_temperature 293(2)
_cell_measurement_theta_max 25.028
_cell_measurement_theta_min 2.037
_cell_volume 1709.78(8)
_computing_cell_refinement 'HKL Scalepack (Otwinowski & Minor 1997)'
_computing_data_collection 'Collect (Nonius BV, 1997-2000)'
_computing_data_reduction 'HKL Denzo and Scalepack'
_computing_molecular_graphics 'Ortep-3 for Windows (Farrugia, 1997)'
_computing_publication_material 'WinGX publication routines (Farrugia, 1999)'
_computing_structure_refinement 'SHELXL-97 (Sheldrick, 1997)'
_computing_structure_solution 'SHELXS-86 (Sheldrick, 1986)'
_diffrn_ambient_temperature 293(2)
_diffrn_detector_area_resol_mean 9
_diffrn_measured_fraction_theta_full 0.998
_diffrn_measured_fraction_theta_max 0.998
_diffrn_measurement_device_type KappaCCD
_diffrn_measurement_method 'CCD rotation images, thick slices'
_diffrn_radiation_monochromator graphite
_diffrn_radiation_source 'fine-focus sealed tube'
_diffrn_radiation_type MoK\a
_diffrn_radiation_wavelength 0.71073
_diffrn_reflns_av_R_equivalents 0.0589
_diffrn_reflns_av_sigmaI/netI 0.0479
_diffrn_reflns_limit_h_max 10
_diffrn_reflns_limit_h_min -9
_diffrn_reflns_limit_k_max 16
_diffrn_reflns_limit_k_min -18
_diffrn_reflns_limit_l_max 15
_diffrn_reflns_limit_l_min -15
_diffrn_reflns_number 11613
_diffrn_reflns_theta_full 25.04
_diffrn_reflns_theta_max 25.04
_diffrn_reflns_theta_min 2.08
_exptl_absorpt_coefficient_mu 0.119
_exptl_absorpt_correction_T_max 1.0165
_exptl_absorpt_correction_T_min 0.9293
_exptl_absorpt_correction_type multi-scan
_exptl_absorpt_process_details
;
?
;
_exptl_crystal_colour colorless
_exptl_crystal_density_diffrn 1.450
_exptl_crystal_density_method 'not measured'
_exptl_crystal_description prism
_exptl_crystal_F_000 768
_exptl_crystal_size_max 0.42
_exptl_crystal_size_mid 0.34
_exptl_crystal_size_min 0.1
_refine_diff_density_max 0.296
_refine_diff_density_min -0.300
_refine_diff_density_rms 0.074
_refine_ls_extinction_method none
_refine_ls_goodness_of_fit_ref 0.863
_refine_ls_hydrogen_treatment fixed
_refine_ls_matrix_type full
_refine_ls_number_parameters 244
_refine_ls_number_reflns 3027
_refine_ls_number_restraints 0
_refine_ls_restrained_S_all 0.863
_refine_ls_R_factor_all 0.0925
_refine_ls_R_factor_gt 0.0589
_refine_ls_shift/su_max 0.019
_refine_ls_shift/su_mean 0.004
_refine_ls_structure_factor_coef Fsqd
_refine_ls_weighting_details 'calc w=1/[\s^2^(Fo^2^)+(0.2000P)^2^+0.0000P] where P=(Fo^2^+2Fc^2^)/3'
_refine_ls_weighting_scheme calc
_refine_ls_wR_factor_gt 0.1862
_refine_ls_wR_factor_ref 0.2306
_reflns_number_gt 2012
_reflns_number_total 3027
_reflns_threshold_expression >2sigma(I)
_cod_data_source_file C0OB00644K.TXT
_cod_data_source_block 10628
_cod_original_sg_symbol_H-M 'P 21/n'
_cod_database_code 7151676

loop_
_symmetry_equiv_pos_as_xyz
'x, y, z'
'-x+1/2, y+1/2, -z+1/2'
'-x, -y, -z'
'x-1/2, -y-1/2, z-1/2'

loop_
_atom_site_label
_atom_site_type_symbol
_atom_site_fract_x
_atom_site_fract_y
_atom_site_fract_z
_atom_site_U_iso_or_equiv
_atom_site_adp_type
_atom_site_occupancy
_atom_site_symmetry_multiplicity
_atom_site_calc_flag
_atom_site_refinement_flags
_atom_site_disorder_assembly
_atom_site_disorder_group
F1 F -0.2853(4) 0.35206(19) 0.1044(2) 0.1446(14) Uani 1 1 d . . .
F2 F -0.3321(3) 0.40346(16) -0.0469(2) 0.1050(9) Uani 1 1 d . . .
F3 F -0.1308(3) 0.43922(17) 0.0402(3) 0.1226(11) Uani 1 1 d . . .
O1 O 0.3934(3) -0.06478(18) -0.1623(2) 0.0910(9) Uani 1 1 d . . .
O2 O 0.1705(3) 0.07596(15) 0.15684(18) 0.0694(7) Uani 1 1 d . . .
O3 O 0.4178(3) 0.24279(15) -0.07148(16) 0.0664(7) Uani 1 1 d . . .
N1 N 0.2963(3) 0.14221(15) 0.02619(17) 0.0454(6) Uani 1 1 d . . .
C1 C -0.2195(4) 0.3713(2) 0.0184(3) 0.0701(10) Uani 1 1 d . . .
C2 C -0.1395(3) 0.2982(2) -0.0270(2) 0.0518(8) Uani 1 1 d . . .
C3 C -0.1596(4) 0.2143(2) 0.0090(2) 0.0565(8) Uani 1 1 d . . .
H3 H -0.2250 0.2040 0.0617 0.068 Uiso 1 1 calc R . .
C4 C -0.0831(3) 0.1463(2) -0.0329(2) 0.0529(8) Uani 1 1 d . . .
H4 H -0.0972 0.0903 -0.0082 0.064 Uiso 1 1 calc R . .
C5 C 0.0150(3) 0.16029(18) -0.1120(2) 0.0458(7) Uani 1 1 d . . .
C6 C 0.0306(3) 0.2438(2) -0.1498(2) 0.0530(8) Uani 1 1 d . . .
H6 H 0.0924 0.2540 -0.2046 0.064 Uiso 1 1 calc R . .
C7 C -0.0447(3) 0.3122(2) -0.1069(3) 0.0575(8) Uani 1 1 d . . .
H7 H -0.0315 0.3681 -0.1320 0.069 Uiso 1 1 calc R . .
C8 C 0.0912(3) 0.0856(2) -0.1598(2) 0.0508(7) Uani 1 1 d . . .
H8 H 0.0398 0.0636 -0.2212 0.061 Uiso 1 1 calc R . .
C9 C 0.2206(3) 0.04541(17) -0.1288(2) 0.0435(7) Uani 1 1 d . . .
C10 C 0.2710(3) -0.0310(2) -0.1901(2) 0.0543(8) Uani 1 1 d . . .
C11 C 0.1726(4) -0.0658(2) -0.2820(3) 0.0682(9) Uani 1 1 d . . .
H11A H 0.2231 -0.1138 -0.3122 0.102 Uiso 1 1 calc R . .
H11B H 0.1545 -0.0211 -0.3343 0.102 Uiso 1 1 calc R . .
H11C H 0.0769 -0.0847 -0.2586 0.102 Uiso 1 1 calc R . .
C12 C 0.3302(3) 0.06561(19) -0.0335(2) 0.0528(8) Uani 1 1 d . . .
H12A H 0.3329 0.0162 0.0139 0.063 Uiso 1 1 calc R . .
H12B H 0.4318 0.0721 -0.0573 0.063 Uiso 1 1 calc R . .
C13 C 0.2187(3) 0.14100(19) 0.1175(2) 0.0456(7) Uani 1 1 d . . .
C14 C 0.2093(3) 0.23240(19) 0.1517(2) 0.0450(7) Uani 1 1 d . . .
C15 C 0.1385(4) 0.2689(2) 0.2337(2) 0.0591(8) Uani 1 1 d . . .
H15 H 0.0868 0.2352 0.2799 0.071 Uiso 1 1 calc R . .
C16 C 0.1477(4) 0.3575(3) 0.2444(3) 0.0671(10) Uani 1 1 d . . .
H16 H 0.1004 0.3839 0.2990 0.081 Uiso 1 1 calc R . .
C17 C 0.2240(4) 0.4084(2) 0.1774(3) 0.0669(10) Uani 1 1 d . . .
H17 H 0.2276 0.4681 0.1874 0.080 Uiso 1 1 calc R . .
C18 C 0.2961(4) 0.3713(2) 0.0946(2) 0.0566(8) Uani 1 1 d . . .
H18 H 0.3489 0.4051 0.0490 0.068 Uiso 1 1 calc R . .
C19 C 0.2861(3) 0.28333(19) 0.08317(19) 0.0441(7) Uani 1 1 d . . .
C20 C 0.3447(3) 0.2252(2) 0.0021(2) 0.0452(7) Uani 1 1 d . . .

loop_
_atom_site_aniso_label
_atom_site_aniso_U_11
_atom_site_aniso_U_22
_atom_site_aniso_U_33
_atom_site_aniso_U_23
_atom_site_aniso_U_13
_atom_site_aniso_U_12
F1 0.224(4) 0.100(2) 0.124(2) 0.0055(16) 0.100(2) 0.066(2)
F2 0.0820(15) 0.0827(17) 0.148(2) -0.0110(15) -0.0042(15) 0.0380(13)
F3 0.0856(16) 0.0851(19) 0.196(3) -0.0717(19) 0.0041(17) 0.0046(13)
O1 0.0840(19) 0.0820(19) 0.1044(19) -0.0369(15) -0.0065(15) 0.0381(15)
O2 0.0822(16) 0.0562(14) 0.0714(14) 0.0197(11) 0.0156(12) -0.0061(12)
O3 0.0751(15) 0.0701(16) 0.0585(13) -0.0027(11) 0.0325(11) -0.0100(12)
N1 0.0475(13) 0.0431(14) 0.0463(13) -0.0017(10) 0.0072(10) 0.0015(10)
C1 0.071(2) 0.057(2) 0.083(2) -0.0110(18) 0.010(2) 0.0112(18)
C2 0.0462(16) 0.0496(18) 0.0594(17) -0.0036(14) 0.0025(13) 0.0087(13)
C3 0.0554(18) 0.059(2) 0.0565(17) 0.0025(15) 0.0149(14) 0.0057(15)
C4 0.0583(18) 0.0428(17) 0.0580(17) 0.0020(13) 0.0071(14) 0.0052(13)
C5 0.0414(15) 0.0452(16) 0.0497(15) -0.0025(12) -0.0013(12) 0.0072(12)
C6 0.0489(16) 0.055(2) 0.0564(16) 0.0030(14) 0.0109(14) -0.0004(14)
C7 0.0558(18) 0.0410(16) 0.076(2) 0.0074(15) 0.0083(16) 0.0030(14)
C8 0.0504(16) 0.0523(18) 0.0492(16) -0.0063(13) 0.0008(13) 0.0020(14)
C9 0.0472(15) 0.0376(15) 0.0468(15) 0.0006(12) 0.0107(12) 0.0013(12)
C10 0.0581(18) 0.0461(17) 0.0603(18) -0.0023(14) 0.0140(15) 0.0049(14)
C11 0.078(2) 0.056(2) 0.072(2) -0.0193(16) 0.0163(18) -0.0027(17)
C12 0.0518(17) 0.0454(17) 0.0612(17) -0.0042(14) 0.0059(14) 0.0117(13)
C13 0.0455(15) 0.0475(17) 0.0439(15) 0.0062(12) 0.0044(12) -0.0004(13)
C14 0.0439(15) 0.0540(18) 0.0370(13) 0.0013(12) 0.0039(11) -0.0016(13)
C15 0.0590(18) 0.075(2) 0.0449(16) -0.0035(15) 0.0123(14) 0.0007(17)
C16 0.066(2) 0.083(3) 0.0525(18) -0.0230(18) 0.0070(16) 0.0139(18)
C17 0.078(2) 0.058(2) 0.064(2) -0.0176(17) -0.0040(18) 0.0067(17)
C18 0.0645(19) 0.0494(19) 0.0555(17) -0.0038(14) 0.0019(15) -0.0088(14)
C19 0.0458(15) 0.0501(18) 0.0361(14) -0.0040(12) 0.0021(11) -0.0024(12)
C20 0.0419(15) 0.0530(18) 0.0414(14) -0.0005(12) 0.0072(12) -0.0020(12)

loop_
_atom_type_symbol
_atom_type_description
_atom_type_scat_dispersion_real
_atom_type_scat_dispersion_imag
_atom_type_scat_source
C C 0.0033 0.0016 'International Tables Vol C Tables 4.2.6.8 and 6.1.1.4'
H H 0.0000 0.0000 'International Tables Vol C Tables 4.2.6.8 and 6.1.1.4'
F F 0.0171 0.0103 'International Tables Vol C Tables 4.2.6.8 and 6.1.1.4'
N N 0.0061 0.0033 'International Tables Vol C Tables 4.2.6.8 and 6.1.1.4'
O O 0.0106 0.0060 'International Tables Vol C Tables 4.2.6.8 and 6.1.1.4'

loop_
_geom_angle_atom_site_label_1
_geom_angle_atom_site_label_2
_geom_angle_atom_site_label_3
_geom_angle
_geom_angle_site_symmetry_1
_geom_angle_site_symmetry_3
_geom_angle_publ_flag
C20 N1 C13 112.0(2) . . ?
C20 N1 C12 123.8(2) . . ?
C13 N1 C12 124.1(2) . . ?
F2 C1 F3 103.2(3) . . ?
F2 C1 F1 104.2(3) . . ?
F3 C1 F1 107.4(3) . . ?
F2 C1 C2 113.4(3) . . ?
F3 C1 C2 113.4(3) . . ?
F1 C1 C2 114.3(3) . . ?
C3 C2 C7 119.1(3) . . ?
C3 C2 C1 120.5(3) . . ?
C7 C2 C1 120.3(3) . . ?
C2 C3 C4 120.3(3) . . ?
C2 C3 H3 119.9 . . ?
C4 C3 H3 119.9 . . ?
C5 C4 C3 120.7(3) . . ?
C5 C4 H4 119.6 . . ?
C3 C4 H4 119.6 . . ?
C4 C5 C6 118.6(3) . . ?
C4 C5 C8 120.0(3) . . ?
C6 C5 C8 121.3(3) . . ?
C7 C6 C5 120.6(3) . . ?
C7 C6 H6 119.7 . . ?
C5 C6 H6 119.7 . . ?
C6 C7 C2 120.6(3) . . ?
C6 C7 H7 119.7 . . ?
C2 C7 H7 119.7 . . ?
C9 C8 C5 130.2(3) . . ?
C9 C8 H8 114.9 . . ?
C5 C8 H8 114.9 . . ?
C8 C9 C10 119.9(3) . . ?
C8 C9 C12 127.8(2) . . ?
C10 C9 C12 112.3(2) . . ?
O1 C10 C9 118.6(3) . . ?
O1 C10 C11 120.7(3) . . ?
C9 C10 C11 120.7(3) . . ?
C10 C11 H11A 109.5 . . ?
C10 C11 H11B 109.5 . . ?
H11A C11 H11B 109.5 . . ?
C10 C11 H11C 109.5 . . ?
H11A C11 H11C 109.5 . . ?
H11B C11 H11C 109.5 . . ?
N1 C12 C9 116.1(2) . . ?
N1 C12 H12A 108.3 . . ?
C9 C12 H12A 108.3 . . ?
N1 C12 H12B 108.3 . . ?
C9 C12 H12B 108.3 . . ?
H12A C12 H12B 107.4 . . ?
O2 C13 N1 124.4(3) . . ?
O2 C13 C14 129.7(3) . . ?
N1 C13 C14 105.9(2) . . ?
C19 C14 C15 121.0(3) . . ?
C19 C14 C13 108.3(2) . . ?
C15 C14 C13 130.7(3) . . ?
C16 C15 C14 117.1(3) . . ?
C16 C15 H15 121.4 . . ?
C14 C15 H15 121.4 . . ?
C15 C16 C17 122.4(3) . . ?
C15 C16 H16 118.8 . . ?
C17 C16 H16 118.8 . . ?
C16 C17 C18 120.5(3) . . ?
C16 C17 H17 119.7 . . ?
C18 C17 H17 119.7 . . ?
C19 C18 C17 117.3(3) . . ?
C19 C18 H18 121.4 . . ?
C17 C18 H18 121.4 . . ?
C14 C19 C18 121.7(3) . . ?
C14 C19 C20 107.8(3) . . ?
C18 C19 C20 130.4(3) . . ?
O3 C20 N1 124.7(3) . . ?
O3 C20 C19 129.5(3) . . ?
N1 C20 C19 105.8(2) . . ?

loop_
_geom_bond_atom_site_label_1
_geom_bond_atom_site_label_2
_geom_bond_distance
_geom_bond_site_symmetry_2
_geom_bond_publ_flag
F1 C1 1.311(4) . ?
F2 C1 1.330(4) . ?
F3 C1 1.321(4) . ?
O1 C10 1.219(4) . ?
O2 C13 1.212(3) . ?
O3 C20 1.206(3) . ?
N1 C20 1.392(4) . ?
N1 C13 1.392(4) . ?
N1 C12 1.448(3) . ?
C1 C2 1.470(4) . ?
C2 C3 1.389(4) . ?
C2 C7 1.380(4) . ?
C3 C4 1.376(4) . ?
C3 H3 0.9300 . ?
C4 C5 1.392(4) . ?
C4 H4 0.9300 . ?
C5 C6 1.386(4) . ?
C5 C8 1.487(4) . ?
C6 C7 1.380(4) . ?
C6 H6 0.9300 . ?
C7 H7 0.9300 . ?
C8 C9 1.324(4) . ?
C8 H8 0.9300 . ?
C9 C10 1.499(4) . ?
C9 C12 1.511(4) . ?
C10 C11 1.489(5) . ?
C11 H11A 0.9600 . ?
C11 H11B 0.9600 . ?
C11 H11C 0.9600 . ?
C12 H12A 0.9700 . ?
C12 H12B 0.9700 . ?
C13 C14 1.479(4) . ?
C14 C19 1.388(4) . ?
C14 C15 1.375(4) . ?
C15 C16 1.375(5) . ?
C15 H15 0.9300 . ?
C16 C17 1.372(5) . ?
C16 H16 0.9300 . ?
C17 C18 1.393(4) . ?
C17 H17 0.9300 . ?
C18 C19 1.367(4) . ?
C18 H18 0.9300 . ?
C19 C20 1.488(4) . ?

loop_
_cod_related_entry_id
_cod_related_entry_database
_cod_related_entry_code
1 ChemSpider 30653461
